data_2007729
loop_
_publ_author_name
'Kopf, J\"urgen'
'Wrobel, Matthias Nils'
'Margaretha, Paul'

_publ_section_title
;
 The 3,3,6,6-Tetramethyl
 <i>cis</i>-<i>transoid</i>-<i>cis</i>-Photocyclodimer of
 <i>tert</i>-Butyl
 2,5-Dihydro-5,5-dimethyl-2-oxo-1<i>H</i>-pyrrole-1-carboxylate
;
_journal_issue 10
_journal_name_full 'Acta Crystallographica Section C'
_journal_page_first 1499
_journal_page_last 1501
_journal_paper_doi 10.1107/S0108270198005344
_journal_volume 54
_journal_year 1998
_chemical_formula_sum 'C22 H34 N2 O6'
_chemical_formula_weight 422.51
_chemical_melting_point 466
_chemical_name_systematic
;
Di-t-butyl cis-transoid-cis-perhydro-3,3,6,6-tetramethyl-1,4-
dioxocyclobuta[1,2-c:3,4-c']-dipyrrole-2,5-dicarboxylate
;
_space_group_IT_number 15
_symmetry_cell_setting monoclinic
_symmetry_space_group_name_Hall '-C 2yc'
_symmetry_space_group_name_H-M 'C 1 2/c 1'
_audit_creation_method SHELXL97
_cell_angle_alpha 90.00
_cell_angle_beta 95.430(10)
_cell_angle_gamma 90.00
_cell_formula_units_Z 4
_cell_length_a 17.2980(10)
_cell_length_b 10.7380(10)
_cell_length_c 12.4530(10)
_cell_measurement_reflns_used 25
_cell_measurement_temperature 173.0(10)
_cell_measurement_theta_max 45.7
_cell_measurement_theta_min 41.3
_cell_volume 2302.7(3)
_computing_cell_refinement 'CAD-4 EXPRESS'
_computing_data_collection 'CAD-4 EXPRESS (Enraf-Nonius, 1994)'
_computing_data_reduction 'CADSHEL (Kopf, 1987)'
_computing_molecular_graphics 'SHELXTL-Plus (Sheldrick, 1992)'
_computing_publication_material 'PLATON95 (Spek, 1990)'
_computing_structure_refinement SHELXL97
_computing_structure_solution 'SHELXS97 (Sheldrick, 1990)'
_diffrn_ambient_temperature 173.0(10)
_diffrn_measured_fraction_theta_full 0.474
_diffrn_measured_fraction_theta_max 0.474
_diffrn_measurement_device_type 'Enraf-Nonius CAD-4 diffractometer'
_diffrn_measurement_method '2\q/\w scans'
_diffrn_radiation_monochromator graphite
_diffrn_radiation_source 'fine-focus sealed tube'
_diffrn_radiation_type CuK\a
_diffrn_radiation_wavelength 1.54178
_diffrn_reflns_av_R_equivalents 0.012
_diffrn_reflns_av_sigmaI/netI 0.008
_diffrn_reflns_limit_h_max 21
_diffrn_reflns_limit_h_min -21
_diffrn_reflns_limit_k_max 3
_diffrn_reflns_limit_k_min -13
_diffrn_reflns_limit_l_max 15
_diffrn_reflns_limit_l_min 0
_diffrn_reflns_number 2555
_diffrn_reflns_theta_full 76.26
_diffrn_reflns_theta_max 76.26
_diffrn_reflns_theta_min 4.85
_diffrn_standards_decay_% 1
_diffrn_standards_interval_time '120 min'
_diffrn_standards_number 3
_exptl_absorpt_coefficient_mu 0.724
_exptl_absorpt_correction_type none
_exptl_crystal_colour colourless
_exptl_crystal_density_diffrn 1.219
_exptl_crystal_density_meas ?
_exptl_crystal_density_method 'not measured'
_exptl_crystal_description block
_exptl_crystal_F_000 912
_exptl_crystal_size_max 0.8
_exptl_crystal_size_mid 0.7
_exptl_crystal_size_min 0.7
_refine_diff_density_max 0.366
_refine_diff_density_min -0.223
_refine_ls_extinction_coef 0.0105(5)
_refine_ls_extinction_method SHELXL97
_refine_ls_goodness_of_fit_ref 1.078
_refine_ls_hydrogen_treatment 'H-atom treatment: mixed'
_refine_ls_matrix_type full
_refine_ls_number_parameters 159
_refine_ls_number_reflns 2417
_refine_ls_number_restraints 0
_refine_ls_restrained_S_all 1.078
_refine_ls_R_factor_all 0.045
_refine_ls_R_factor_gt 0.045
_refine_ls_shift/su_max 0.002
_refine_ls_shift/su_mean 0.000
_refine_ls_structure_factor_coef Fsqd
_refine_ls_weighting_details 'w = 1/[\s^2^(Fo^2^)+(0.0522P)^2^+2.4367P] where P=(Fo^2^+2Fc^2^)/3'
_refine_ls_weighting_scheme calc
_refine_ls_wR_factor_ref 0.114
_reflns_number_gt 2368
_reflns_number_total 2417
_reflns_threshold_expression I>2\s(I)
_cod_data_source_file jz1280.cif
_cod_data_source_block ntb
_cod_depositor_comments
;
The following automatic conversions were performed:

'_exptl_crystal_density_meas' value 'not measured' was changed to '?'
- the value is perceived as not measured.

Automatic conversion script
Id: cif_fix_values 3008 2015-01-20 13:52:24Z robertas 

The following automatic conversions were performed:

'_refine_ls_weighting_scheme' value 'calc w =
1/[\s^2^(Fo^2^)+(0.0522P)^2^+2.4367P] where P=(Fo^2^+2Fc^2^)/3' was
changed to 'calc'. New tag '_refine_ls_weighting_details' was
created. The value of the new tag was set to 'w =
1/[\s^2^(Fo^2^)+(0.0522P)^2^+2.4367P] where P=(Fo^2^+2Fc^2^)/3'.

Automatic conversion script
Id: cif_fix_values 3143 2015-03-26 13:38:13Z robertas 
;
_cod_original_sg_symbol_H-M 'C 2/c'
_cod_database_code 2007729

loop_
_symmetry_equiv_pos_as_xyz
'x, y, z'
'-x, y, -z+1/2'
'x+1/2, y+1/2, z'
'-x+1/2, y+1/2, -z+1/2'
'-x, -y, -z'
'x, -y, z-1/2'
'-x+1/2, -y+1/2, -z'
'x+1/2, -y+1/2, z-1/2'

loop_
_atom_site_label
_atom_site_fract_x
_atom_site_fract_y
_atom_site_fract_z
_atom_site_U_iso_or_equiv
_atom_site_adp_type
_atom_site_calc_flag
_atom_site_refinement_flags
_atom_site_occupancy
_atom_site_disorder_assembly
_atom_site_disorder_group
_atom_site_type_symbol
N1 0.05372(6) 0.20908(10) 0.57700(9) 0.0223(3) Uani d . 1 . . N
C2 0.05926(7) 0.10046(12) 0.63825(10) 0.0209(3) Uani d . 1 . . C
C3 0.00126(7) 0.00806(12) 0.58746(9) 0.0203(3) Uani d . 1 . . C
H3 -0.0319 -0.0350 0.6376 0.029(4) Uiso calc R 1 . . H
C4 -0.04222(7) 0.07743(12) 0.49113(10) 0.0203(3) Uani d . 1 . . C
H4 -0.0997 0.0641 0.4863 0.022(4) Uiso calc R 1 . . H
C5 -0.01965(7) 0.21598(12) 0.50267(10) 0.0212(3) Uani d . 1 . . C
C6 -0.08214(8) 0.28455(13) 0.55854(12) 0.0282(3) Uani d . 1 . . C
H61 -0.1304 0.2871 0.5105 0.038(5) Uiso calc R 1 . . H
H62 -0.0648 0.3697 0.5757 0.031(4) Uiso calc R 1 . . H
H63 -0.0913 0.2408 0.6252 0.037(5) Uiso calc R 1 . . H
C7 -0.00684(8) 0.27745(13) 0.39554(11) 0.0272(3) Uani d . 1 . . C
H71 -0.0011 0.3676 0.4059 0.031(4) Uiso calc R 1 . . H
H72 -0.0515 0.2606 0.3431 0.041(5) Uiso calc R 1 . . H
H73 0.0403 0.2437 0.3687 0.038(5) Uiso calc R 1 . . H
O8 0.10400(6) 0.08112(9) 0.71813(7) 0.0269(3) Uani d . 1 . . O
C9 0.10103(8) 0.31552(12) 0.59607(11) 0.0254(3) Uani d . 1 . . C
O10 0.07818(6) 0.41853(10) 0.57259(10) 0.0404(3) Uani d . 1 . . O
O11 0.17157(6) 0.28359(9) 0.63654(9) 0.0295(3) Uani d . 1 . . O
C12 0.22992(8) 0.38150(13) 0.66941(12) 0.0286(3) Uani d . 1 . . C
C13 0.25048(11) 0.45283(19) 0.57159(14) 0.0466(5) Uani d . 1 . . C
H131 0.2932 0.5104 0.5927 0.047(5) Uiso calc R 1 . . H
H132 0.2051 0.5000 0.5412 0.073(8) Uiso calc R 1 . . H
H133 0.2665 0.3944 0.5175 0.072(7) Uiso calc R 1 . . H
C14 0.20054(10) 0.46546(17) 0.75375(14) 0.0421(4) Uani d . 1 . . C
H141 0.1845 0.4149 0.8132 0.093(9) Uiso calc R 1 . . H
H142 0.1561 0.5135 0.7216 0.061(7) Uiso calc R 1 . . H
H143 0.2420 0.5225 0.7812 0.042(5) Uiso calc R 1 . . H
C15 0.29822(10) 0.30519(17) 0.7165(2) 0.0569(6) Uani d . 1 . . C
H151 0.2835 0.2586 0.7791 0.081(8) Uiso calc R 1 . . H
H152 0.3418 0.3606 0.7389 0.062(7) Uiso calc R 1 . . H
H153 0.3137 0.2468 0.6620 0.089(9) Uiso calc R 1 . . H

loop_
_atom_site_aniso_label
_atom_site_aniso_U_11
_atom_site_aniso_U_22
_atom_site_aniso_U_33
_atom_site_aniso_U_12
_atom_site_aniso_U_13
_atom_site_aniso_U_23
N1 0.0245(5) 0.0199(5) 0.0215(5) -0.0006(4) -0.0032(4) -0.0005(4)
C2 0.0239(6) 0.0213(6) 0.0175(6) 0.0017(5) 0.0018(4) -0.0013(5)
C3 0.0232(6) 0.0208(6) 0.0169(6) -0.0009(5) 0.0017(4) -0.0005(4)
C4 0.0205(6) 0.0216(6) 0.0186(6) 0.0001(5) 0.0013(4) -0.0012(4)
C5 0.0221(6) 0.0212(6) 0.0196(6) 0.0009(5) -0.0018(5) -0.0010(4)
C6 0.0286(7) 0.0249(7) 0.0310(7) 0.0047(5) 0.0031(5) -0.0026(5)
C7 0.0333(7) 0.0252(7) 0.0225(6) -0.0007(5) -0.0011(5) 0.0030(5)
O8 0.0319(5) 0.0282(5) 0.0194(5) -0.0006(4) -0.0046(4) 0.0004(4)
C9 0.0276(7) 0.0221(6) 0.0257(6) -0.0010(5) -0.0017(5) -0.0022(5)
O10 0.0375(6) 0.0216(5) 0.0585(7) -0.0023(4) -0.0139(5) 0.0034(5)
O11 0.0247(5) 0.0215(5) 0.0409(6) -0.0023(4) -0.0049(4) -0.0029(4)
C12 0.0261(7) 0.0227(6) 0.0361(7) -0.0058(5) -0.0025(5) -0.0025(5)
C13 0.0477(10) 0.0519(11) 0.0410(9) -0.0195(8) 0.0090(7) -0.0004(8)
C14 0.0426(9) 0.0441(9) 0.0404(9) -0.0162(7) 0.0076(7) -0.0150(7)
C15 0.0333(9) 0.0338(9) 0.0982(17) -0.0044(7) -0.0227(10) -0.0005(10)

loop_
_atom_type_symbol
_atom_type_description
_atom_type_scat_dispersion_real
_atom_type_scat_dispersion_imag
_atom_type_scat_source
C C 0.0181 0.0091 'International Tables Vol C Tables 4.2.6.8 and 6.1.1.4'
H H 0.0000 0.0000 'International Tables Vol C Tables 4.2.6.8 and 6.1.1.4'
N N 0.0311 0.0180 'International Tables Vol C Tables 4.2.6.8 and 6.1.1.4'
O O 0.0492 0.0322 'International Tables Vol C Tables 4.2.6.8 and 6.1.1.4'

loop_
_geom_angle_atom_site_label_1
_geom_angle_atom_site_label_2
_geom_angle_atom_site_label_3
_geom_angle_site_symmetry_1
_geom_angle_site_symmetry_3
_geom_angle
_geom_angle_publ_flag
C2 N1 C9 . . 125.25(11) yes
C2 N1 C5 . . 112.94(10) yes
C9 N1 C5 . . 120.44(10) yes
O8 C2 N1 . . 126.54(12) yes
O8 C2 C3 . . 125.19(12) yes
N1 C2 C3 . . 108.25(10) yes
C2 C3 C4 . . 105.32(10) yes
C2 C3 C4 . 5_556 109.07(10) yes
C4 C3 C4 . 5_556 90.76(9) yes
C2 C3 H3 . . 116.2 ?
C4 C3 H3 . . 116.2 ?
C4 C3 H3 5_556 . 116.2 ?
C5 C4 C3 . . 107.01(10) yes
C5 C4 C3 . 5_556 120.02(10) yes
C3 C4 C3 . 5_556 89.24(9) yes
C5 C4 H4 . . 112.7 ?
C3 C4 H4 . . 112.7 ?
C3 C4 H4 5_556 . 112.7 ?
N1 C5 C7 . . 112.16(10) yes
N1 C5 C6 . . 109.65(10) yes
C7 C5 C6 . . 110.95(11) yes
N1 C5 C4 . . 101.65(9) yes
C7 C5 C4 . . 113.15(10) yes
C6 C5 C4 . . 108.87(10) yes
C5 C6 H61 . . 109.5 ?
C5 C6 H62 . . 109.5 ?
H61 C6 H62 . . 109.5 ?
C5 C6 H63 . . 109.5 ?
H61 C6 H63 . . 109.5 ?
H62 C6 H63 . . 109.5 ?
C5 C7 H71 . . 109.5 ?
C5 C7 H72 . . 109.5 ?
H71 C7 H72 . . 109.5 ?
C5 C7 H73 . . 109.5 ?
H71 C7 H73 . . 109.5 ?
H72 C7 H73 . . 109.5 ?
O10 C9 O11 . . 127.07(13) ?
O10 C9 N1 . . 122.13(12) ?
O11 C9 N1 . . 110.72(11) ?
C9 O11 C12 . . 119.98(11) ?
O11 C12 C14 . . 110.46(11) ?
O11 C12 C13 . . 110.00(12) ?
C14 C12 C13 . . 112.29(14) ?
O11 C12 C15 . . 102.05(11) ?
C14 C12 C15 . . 110.90(15) ?
C13 C12 C15 . . 110.68(16) ?
C12 C13 H131 . . 109.5 ?
C12 C13 H132 . . 109.5 ?
H131 C13 H132 . . 109.5 ?
C12 C13 H133 . . 109.5 ?
H131 C13 H133 . . 109.5 ?
H132 C13 H133 . . 109.5 ?
C12 C14 H141 . . 109.5 ?
C12 C14 H142 . . 109.5 ?
H141 C14 H142 . . 109.5 ?
C12 C14 H143 . . 109.5 ?
H141 C14 H143 . . 109.5 ?
H142 C14 H143 . . 109.5 ?
C12 C15 H151 . . 109.5 ?
C12 C15 H152 . . 109.5 ?
H151 C15 H152 . . 109.5 ?
C12 C15 H153 . . 109.5 ?
H151 C15 H153 . . 109.5 ?
H152 C15 H153 . . 109.5 ?

loop_
_geom_bond_atom_site_label_1
_geom_bond_atom_site_label_2
_geom_bond_site_symmetry_2
_geom_bond_distance
_geom_bond_publ_flag
N1 C2 . 1.3920(16) yes
N1 C9 . 1.4127(17) yes
N1 C5 . 1.5002(15) yes
C2 O8 . 1.2190(15) yes
C2 C3 . 1.5070(17) yes
C3 C4 . 1.5456(16) yes
C3 C4 5_556 1.5601(16) yes
C3 H3 . 1.0000 ?
C4 C5 . 1.5413(17) yes
C4 C3 5_556 1.5601(16) ?
C4 H4 . 1.0000 ?
C5 C7 . 1.5233(18) yes
C5 C6 . 1.5289(18) yes
C6 H61 . 0.9800 ?
C6 H62 . 0.9800 ?
C6 H63 . 0.9800 ?
C7 H71 . 0.9800 ?
C7 H72 . 0.9800 ?
C7 H73 . 0.9800 ?
C9 O10 . 1.2013(17) ?
C9 O11 . 1.3207(17) ?
O11 C12 . 1.4877(16) ?
C12 C14 . 1.508(2) ?
C12 C13 . 1.510(2) ?
C12 C15 . 1.510(2) ?
C13 H131 . 0.9800 ?
C13 H132 . 0.9800 ?
C13 H133 . 0.9800 ?
C14 H141 . 0.9800 ?
C14 H142 . 0.9800 ?
C14 H143 . 0.9800 ?
C15 H151 . 0.9800 ?
C15 H152 . 0.9800 ?
C15 H153 . 0.9800 ?

loop_
_geom_torsion_atom_site_label_1
_geom_torsion_atom_site_label_2
_geom_torsion_atom_site_label_3
_geom_torsion_atom_site_label_4
_geom_torsion_site_symmetry_1
_geom_torsion_site_symmetry_4
_geom_torsion
C9 N1 C2 O8 . . 1.6(2)
C5 N1 C2 O8 . . -164.96(12)
C9 N1 C2 C3 . . -177.09(11)
C5 N1 C2 C3 . . 16.33(14)
O8 C2 C3 C4 . . 178.75(12)
N1 C2 C3 C4 . . -2.51(13)
O8 C2 C3 C4 . 5_556 -84.98(15)
N1 C2 C3 C4 . 5_556 93.76(12)
C2 C3 C4 C5 . . -11.25(13)
C4 C3 C4 C5 5_556 . -121.27(11)
C2 C3 C4 C3 . 5_556 110.03(11)
C4 C3 C4 C3 5_556 5_556 0.0
C2 N1 C5 C7 . . -143.75(11)
C9 N1 C5 C7 . . 48.95(15)
C2 N1 C5 C6 . . 92.52(12)
C9 N1 C5 C6 . . -74.78(14)
C2 N1 C5 C4 . . -22.58(13)
C9 N1 C5 C4 . . 170.11(11)
C3 C4 C5 N1 . . 19.50(12)
C3 C4 C5 N1 5_556 . -79.75(13)
C3 C4 C5 C7 . . 139.97(11)
C3 C4 C5 C7 5_556 . 40.72(15)
C3 C4 C5 C6 . . -96.18(12)
C3 C4 C5 C6 5_556 . 164.57(11)
C2 N1 C9 O10 . . -150.50(14)
C5 N1 C9 O10 . . 15.2(2)
C2 N1 C9 O11 . . 32.53(18)
C5 N1 C9 O11 . . -161.82(11)
O10 C9 O11 C12 . . 7.1(2)
N1 C9 O11 C12 . . -176.15(11)
C9 O11 C12 C14 . . 58.49(17)
C9 O11 C12 C13 . . -66.02(17)
C9 O11 C12 C15 . . 176.46(15)
